data_4303219
loop_
_publ_author_name
'C. Gianna Hoffman-Luca'
'Aura A. Eroy-Reveles'
'Jose Alvarenga'
'Pradip K. Mascharak'

_publ_contact_author_address
;
Department of Chemistry and Biochemistry,
University of California, Santa Cruz,
1156 High Street,
Santa Cruz, CA 95064
USA
;
_publ_contact_author_email pradip@chemsitry.ucsc.edu
_publ_contact_author_fax '+1 831 459 2935'
_publ_contact_author_name 'Pradip Mascharak'
_publ_contact_author_phone '+1 831 459 4251'
_publ_section_title
;
Syntheses, Structures, and Photochemistry of Manganese Nitrosyls Derived
from Designed Schiff Base Ligands: Potential NO Donors That Can Be
Activated by Near-Infrared Light
;
_journal_name_full 'Inorganic Chemistry'
_journal_page_first 9104
_journal_page_last 9111
_journal_paper_doi 10.1021/ic900604j
_journal_volume 48
_journal_year 2009
_chemical_absolute_configuration ad
_chemical_formula_moiety 'C20 H21 Mn N6 O, 2(Cl O4)'
_chemical_formula_sum 'C20 H21 Cl2 Mn N6 O9'
_chemical_formula_weight 615.27
_chemical_name_systematic
; 
 ? 
;
_space_group_IT_number 29
_symmetry_cell_setting orthorhombic
_symmetry_space_group_name_Hall 'P 2c -2ac'
_symmetry_space_group_name_H-M 'P c a 21'
_atom_sites_solution_hydrogens geom
_atom_sites_solution_primary direct
_atom_sites_solution_secondary difmap
_audit_creation_method SHELXL-97
_cell_angle_alpha 90.00
_cell_angle_beta 90.00
_cell_angle_gamma 90.00
_cell_formula_units_Z 4
_cell_length_a 13.3345(11)
_cell_length_b 12.5181(11)
_cell_length_c 14.8054(13)
_cell_measurement_reflns_used 8311
_cell_measurement_temperature 220(2)
_cell_measurement_theta_max 23.74
_cell_measurement_theta_min 2.23
_cell_volume 2471.4(4)
_computing_cell_refinement 'Bruker SAINT v7.34'
_computing_data_collection 'Bruker APEX-II v2.1-4'
_computing_data_reduction 'Bruker SAINT v7.34'
_computing_structure_refinement 'SHELXL-97 (Sheldrick, 1997)'
_computing_structure_solution 'SHELXS-97 (Sheldrick, 1990)'
_diffrn_ambient_temperature 150(2)
_diffrn_detector_area_resol_mean 83.33
_diffrn_measured_fraction_theta_full 1.000
_diffrn_measured_fraction_theta_max 1.000
_diffrn_measurement_device_type 'Bruker APEX-II'
_diffrn_measurement_method \w/2\q-scans
_diffrn_radiation_monochromator graphite
_diffrn_radiation_source 'fine-focus sealed tube'
_diffrn_radiation_type MoK\a
_diffrn_radiation_wavelength 0.71073
_diffrn_reflns_av_R_equivalents 0.0280
_diffrn_reflns_av_sigmaI/netI 0.0222
_diffrn_reflns_limit_h_max 16
_diffrn_reflns_limit_h_min -16
_diffrn_reflns_limit_k_max 15
_diffrn_reflns_limit_k_min -15
_diffrn_reflns_limit_l_max 18
_diffrn_reflns_limit_l_min -18
_diffrn_reflns_number 23353
_diffrn_reflns_theta_full 26.38
_diffrn_reflns_theta_max 26.38
_diffrn_reflns_theta_min 2.23
_exptl_absorpt_coefficient_mu 0.814
_exptl_absorpt_correction_T_max 0.9377
_exptl_absorpt_correction_T_min 0.8673
_exptl_absorpt_correction_type numerical
_exptl_absorpt_process_details 'Sheldrick, 2008'
_exptl_crystal_colour orange/brown
_exptl_crystal_density_diffrn 1.654
_exptl_crystal_density_method 'not measured'
_exptl_crystal_description rod
_exptl_crystal_F_000 1256
_exptl_crystal_size_max 0.18
_exptl_crystal_size_mid 0.17
_exptl_crystal_size_min 0.08
_refine_diff_density_max 0.652
_refine_diff_density_min -0.389
_refine_diff_density_rms 0.077
_refine_ls_abs_structure_details 'Flack H D (1983), Acta Cryst. A39, 876-881'
_refine_ls_abs_structure_Flack 0.28(3)
_refine_ls_extinction_method none
_refine_ls_goodness_of_fit_ref 1.052
_refine_ls_hydrogen_treatment constr
_refine_ls_matrix_type full
_refine_ls_number_parameters 353
_refine_ls_number_reflns 5059
_refine_ls_number_restraints 1
_refine_ls_restrained_S_all 1.052
_refine_ls_R_factor_all 0.0589
_refine_ls_R_factor_gt 0.0528
_refine_ls_shift/su_max 0.001
_refine_ls_shift/su_mean 0.000
_refine_ls_structure_factor_coef Fsqd
_refine_ls_weighting_details 'calc w=1/[\s^2^(Fo^2^)+(0.1053P)^2^+1.2043P] where P=(Fo^2^+2Fc^2^)/3'
_refine_ls_weighting_scheme calc
_refine_ls_wR_factor_gt 0.1498
_refine_ls_wR_factor_ref 0.1573
_reflns_number_gt 4520
_reflns_number_total 5059
_reflns_threshold_expression >2sigma(I)
_cod_data_source_file ic900604j_si_001_1.cif
_cod_data_source_block sbpy3no
_cod_database_code 4303219

loop_
_symmetry_equiv_pos_as_xyz
'x, y, z'
'-x, -y, z+1/2'
'x+1/2, -y, z'
'-x+1/2, y, z+1/2'

loop_
_atom_site_label
_atom_site_type_symbol
_atom_site_fract_x
_atom_site_fract_y
_atom_site_fract_z
_atom_site_U_iso_or_equiv
_atom_site_adp_type
_atom_site_occupancy
_atom_site_symmetry_multiplicity
_atom_site_calc_flag
_atom_site_refinement_flags
_atom_site_disorder_assembly
_atom_site_disorder_group
Mn1 Mn 0.85430(4) 0.23092(5) 0.64461(5) 0.04064(17) Uani 1 1 d . . .
O1 O 0.8012(4) 0.1335(5) 0.8092(3) 0.0987(17) Uani 1 1 d . . .
N1 N 1.0031(3) 0.2142(3) 0.6592(3) 0.0482(9) Uani 1 1 d . . .
N2 N 0.9044(3) 0.2945(3) 0.5304(3) 0.0485(8) Uani 1 1 d . . .
N3 N 0.7200(3) 0.2753(3) 0.5923(3) 0.0536(10) Uani 1 1 d . . .
N4 N 0.8436(3) 0.3782(3) 0.6983(3) 0.0488(9) Uani 1 1 d . . .
N5 N 0.8296(3) 0.0988(3) 0.5721(2) 0.0469(8) Uani 1 1 d . . .
N6 N 0.8208(3) 0.1739(3) 0.7404(3) 0.0551(9) Uani 1 1 d . . .
C1 C 1.0505(4) 0.1644(6) 0.7271(4) 0.0714(15) Uani 1 1 d . . .
H1A H 1.0140 0.1331 0.7745 0.086 Uiso 1 1 calc R . .
C2 C 1.1569(5) 0.1598(7) 0.7261(5) 0.091(2) Uani 1 1 d . . .
H2A H 1.1904 0.1213 0.7715 0.110 Uiso 1 1 calc R . .
C3 C 1.2110(5) 0.2092(7) 0.6619(6) 0.098(3) Uani 1 1 d . . .
H3A H 1.2814 0.2083 0.6643 0.118 Uiso 1 1 calc R . .
C4 C 1.1626(4) 0.2608(6) 0.5929(5) 0.0747(19) Uani 1 1 d . . .
H4A H 1.1990 0.2955 0.5471 0.090 Uiso 1 1 calc R . .
C5 C 1.0575(4) 0.2607(4) 0.5922(3) 0.0526(11) Uani 1 1 d . . .
C6 C 0.9988(4) 0.3045(4) 0.5207(3) 0.0521(11) Uani 1 1 d . . .
H6A H 1.0277 0.3382 0.4703 0.063 Uiso 1 1 calc R . .
C7 C 0.8282(5) 0.3179(5) 0.4622(4) 0.0704(15) Uani 1 1 d . . .
H7A H 0.8498 0.3775 0.4239 0.085 Uiso 1 1 calc R . .
H7B H 0.8168 0.2553 0.4238 0.085 Uiso 1 1 calc R . .
C8 C 0.7373(4) 0.3457(5) 0.5104(4) 0.0702(15) Uani 1 1 d . . .
H8A H 0.6800 0.3391 0.4693 0.084 Uiso 1 1 calc R . .
H8B H 0.7414 0.4204 0.5298 0.084 Uiso 1 1 calc R . .
C9 C 0.6706(4) 0.3415(5) 0.6624(5) 0.0717(17) Uani 1 1 d . . .
H9A H 0.6423 0.2957 0.7097 0.086 Uiso 1 1 calc R . .
H9B H 0.6160 0.3832 0.6356 0.086 Uiso 1 1 calc R . .
C10 C 0.7488(4) 0.4154(4) 0.7023(4) 0.0593(12) Uani 1 1 d . . .
C11 C 0.7289(5) 0.5133(5) 0.7433(5) 0.0811(18) Uani 1 1 d . . .
H11A H 0.6625 0.5382 0.7465 0.097 Uiso 1 1 calc R . .
C12 C 0.8042(6) 0.5733(5) 0.7789(5) 0.084(2) Uani 1 1 d . . .
H12A H 0.7903 0.6390 0.8070 0.101 Uiso 1 1 calc R . .
C13 C 0.8967(6) 0.5378(6) 0.7731(5) 0.0842(18) Uani 1 1 d . . .
H13A H 0.9498 0.5793 0.7956 0.101 Uiso 1 1 calc R . .
C14 C 0.9164(4) 0.4382(5) 0.7334(4) 0.0668(14) Uani 1 1 d . . .
H14A H 0.9828 0.4131 0.7315 0.080 Uiso 1 1 calc R . .
C15 C 0.6647(4) 0.1744(5) 0.5712(5) 0.0741(17) Uani 1 1 d . . .
H15A H 0.6285 0.1502 0.6251 0.089 Uiso 1 1 calc R . .
H15B H 0.6153 0.1882 0.5236 0.089 Uiso 1 1 calc R . .
C16 C 0.7334(4) 0.0910(4) 0.5416(3) 0.0585(12) Uani 1 1 d . . .
C17 C 0.7043(6) 0.0042(6) 0.4883(4) 0.084(2) Uani 1 1 d . . .
H17A H 0.6382 -0.0010 0.4668 0.101 Uiso 1 1 calc R . .
C18 C 0.7735(7) -0.0736(5) 0.4676(4) 0.086(2) Uani 1 1 d . . .
H18A H 0.7550 -0.1318 0.4311 0.103 Uiso 1 1 calc R . .
C19 C 0.8694(6) -0.0662(4) 0.5003(4) 0.0728(16) Uani 1 1 d . . .
H19A H 0.9166 -0.1198 0.4877 0.087 Uiso 1 1 calc R . .
C20 C 0.8956(5) 0.0212(4) 0.5521(4) 0.0621(12) Uani 1 1 d . . .
H20A H 0.9616 0.0265 0.5740 0.075 Uiso 1 1 calc R . .
Cl1 Cl 0.97687(9) 0.86140(10) 0.80568(8) 0.0595(3) Uani 1 1 d . . .
O2 O 0.8909(6) 0.8052(6) 0.8422(6) 0.144(3) Uani 1 1 d . . .
O3 O 1.0516(7) 0.7841(8) 0.8146(6) 0.180(4) Uani 1 1 d . . .
O4 O 0.9974(7) 0.9361(7) 0.8716(6) 0.162(3) Uani 1 1 d . . .
O5 O 0.9642(8) 0.8817(11) 0.7193(5) 0.202(5) Uani 1 1 d . . .
Cl2 Cl 0.93343(10) 0.62168(11) 0.46812(10) 0.0693(4) Uani 1 1 d . . .
O6 O 0.9368(10) 0.6735(10) 0.5547(7) 0.108(4) Uani 0.50 1 d P . .
O6A O 0.9296(11) 0.5478(11) 0.3963(7) 0.123(5) Uani 0.50 1 d P . .
O7 O 0.9849(8) 0.7041(6) 0.4247(7) 0.156(3) Uani 1 1 d . . .
O8 O 0.9959(7) 0.5436(7) 0.4964(11) 0.202(5) Uani 1 1 d . . .
O9 O 0.8343(7) 0.6171(13) 0.4666(12) 0.255(8) Uani 1 1 d . . .

loop_
_atom_site_aniso_label
_atom_site_aniso_U_11
_atom_site_aniso_U_22
_atom_site_aniso_U_33
_atom_site_aniso_U_23
_atom_site_aniso_U_13
_atom_site_aniso_U_12
Mn1 0.0370(3) 0.0492(3) 0.0357(3) 0.0046(3) -0.0019(3) -0.0027(2)
O1 0.102(3) 0.131(4) 0.064(2) 0.048(3) 0.027(3) 0.032(3)
N1 0.0433(17) 0.0546(19) 0.047(2) -0.0132(16) -0.0042(16) 0.0065(15)
N2 0.048(2) 0.0511(19) 0.0468(19) 0.0076(16) 0.0055(17) -0.0076(16)
N3 0.0370(19) 0.064(2) 0.060(2) 0.0178(19) -0.0063(17) -0.0074(16)
N4 0.047(2) 0.056(2) 0.0436(19) -0.0002(16) 0.0035(15) 0.0051(15)
N5 0.054(2) 0.0454(18) 0.0408(18) 0.0097(15) -0.0085(16) -0.0096(16)
N6 0.052(2) 0.067(2) 0.046(2) 0.0150(19) 0.0075(18) 0.0109(19)
C1 0.065(3) 0.095(4) 0.054(3) -0.021(3) -0.020(3) 0.018(3)
C2 0.065(4) 0.137(7) 0.072(4) -0.036(4) -0.031(3) 0.035(4)
C3 0.045(3) 0.145(6) 0.105(6) -0.067(5) -0.024(4) 0.022(3)
C4 0.040(2) 0.088(4) 0.096(5) -0.043(4) 0.006(3) -0.005(3)
C5 0.040(2) 0.058(2) 0.059(3) -0.025(2) 0.009(2) -0.0032(19)
C6 0.052(3) 0.049(2) 0.055(3) 0.003(2) 0.015(2) -0.0036(19)
C7 0.076(4) 0.082(4) 0.053(3) 0.021(3) -0.003(3) -0.008(3)
C8 0.058(3) 0.091(4) 0.062(3) 0.029(3) -0.015(2) -0.010(3)
C9 0.036(2) 0.079(3) 0.100(5) 0.020(3) 0.008(3) 0.006(2)
C10 0.059(3) 0.058(2) 0.062(3) 0.011(2) 0.009(2) 0.013(2)
C11 0.074(4) 0.067(3) 0.102(4) 0.008(3) 0.022(4) 0.024(3)
C12 0.114(6) 0.060(3) 0.080(4) -0.012(3) 0.014(4) 0.019(4)
C13 0.102(5) 0.072(4) 0.078(4) -0.024(3) 0.002(4) -0.004(4)
C14 0.056(3) 0.077(3) 0.067(3) -0.025(3) -0.003(2) 0.007(3)
C15 0.042(3) 0.089(4) 0.091(4) 0.014(3) -0.013(3) -0.022(3)
C16 0.061(3) 0.067(3) 0.048(2) 0.016(2) -0.009(2) -0.026(2)
C17 0.108(5) 0.091(4) 0.052(3) 0.016(3) -0.015(3) -0.061(4)
C18 0.147(7) 0.057(3) 0.054(3) 0.002(2) -0.015(4) -0.044(4)
C19 0.112(5) 0.047(3) 0.059(3) -0.002(2) 0.000(3) -0.015(3)
C20 0.075(3) 0.053(3) 0.059(3) 0.005(2) -0.005(2) -0.008(3)
Cl1 0.0539(6) 0.0669(7) 0.0578(6) -0.0127(5) 0.0004(5) 0.0042(5)
O2 0.137(6) 0.124(5) 0.171(7) -0.033(5) 0.048(5) -0.038(5)
O3 0.204(9) 0.223(9) 0.112(5) 0.021(6) 0.041(6) 0.128(8)
O4 0.154(6) 0.176(7) 0.158(6) -0.096(6) 0.007(5) -0.052(6)
O5 0.196(9) 0.332(15) 0.077(4) 0.042(6) -0.020(5) 0.029(9)
Cl2 0.0609(7) 0.0648(7) 0.0823(9) -0.0115(7) -0.0073(7) 0.0003(6)
O6 0.146(11) 0.106(8) 0.071(6) -0.003(6) -0.017(6) -0.002(7)
O6A 0.165(12) 0.121(9) 0.082(7) -0.028(7) 0.017(7) -0.071(9)
O7 0.175(8) 0.102(4) 0.193(8) 0.045(5) 0.035(6) 0.028(5)
O8 0.142(7) 0.125(6) 0.338(15) 0.089(8) 0.003(9) 0.023(5)
O9 0.095(5) 0.348(17) 0.322(18) -0.143(16) -0.048(8) 0.018(8)

loop_
_atom_type_symbol
_atom_type_description
_atom_type_scat_dispersion_real
_atom_type_scat_dispersion_imag
_atom_type_scat_source
C C 0.0033 0.0016 'International Tables Vol C Tables 4.2.6.8 and 6.1.1.4'
H H 0.0000 0.0000 'International Tables Vol C Tables 4.2.6.8 and 6.1.1.4'
N N 0.0061 0.0033 'International Tables Vol C Tables 4.2.6.8 and 6.1.1.4'
O O 0.0106 0.0060 'International Tables Vol C Tables 4.2.6.8 and 6.1.1.4'
Cl Cl 0.1484 0.1585 'International Tables Vol C Tables 4.2.6.8 and 6.1.1.4'
Mn Mn 0.3368 0.7283 'International Tables Vol C Tables 4.2.6.8 and 6.1.1.4'

loop_
_geom_angle_atom_site_label_1
_geom_angle_atom_site_label_2
_geom_angle_atom_site_label_3
_geom_angle
_geom_angle_site_symmetry_1
_geom_angle_site_symmetry_3
_geom_angle_publ_flag
N6 Mn1 N2 175.82(19) . . ?
N6 Mn1 N5 93.36(19) . . ?
N2 Mn1 N5 85.99(16) . . ?
N6 Mn1 N1 97.49(18) . . ?
N2 Mn1 N1 78.52(16) . . ?
N5 Mn1 N1 97.72(16) . . ?
N6 Mn1 N4 92.16(19) . . ?
N2 Mn1 N4 89.60(16) . . ?
N5 Mn1 N4 163.40(16) . . ?
N1 Mn1 N4 97.08(15) . . ?
N6 Mn1 N3 101.99(18) . . ?
N2 Mn1 N3 82.04(17) . . ?
N5 Mn1 N3 82.89(17) . . ?
N1 Mn1 N3 160.45(16) . . ?
N4 Mn1 N3 80.65(17) . . ?
C1 N1 C5 119.6(5) . . ?
C1 N1 Mn1 126.5(4) . . ?
C5 N1 Mn1 113.9(3) . . ?
C6 N2 C7 126.1(4) . . ?
C6 N2 Mn1 117.9(3) . . ?
C7 N2 Mn1 115.8(3) . . ?
C9 N3 C15 113.5(4) . . ?
C9 N3 C8 107.6(4) . . ?
C15 N3 C8 113.5(5) . . ?
C9 N3 Mn1 106.1(3) . . ?
C15 N3 Mn1 106.5(3) . . ?
C8 N3 Mn1 109.3(3) . . ?
C14 N4 C10 118.1(4) . . ?
C14 N4 Mn1 128.2(3) . . ?
C10 N4 Mn1 113.6(3) . . ?
C20 N5 C16 119.5(4) . . ?
C20 N5 Mn1 127.5(3) . . ?
C16 N5 Mn1 113.1(4) . . ?
O1 N6 Mn1 177.2(4) . . ?
N1 C1 C2 118.8(7) . . ?
N1 C1 H1A 120.6 . . ?
C2 C1 H1A 120.6 . . ?
C3 C2 C1 121.6(7) . . ?
C3 C2 H2A 119.2 . . ?
C1 C2 H2A 119.2 . . ?
C2 C3 C4 119.5(6) . . ?
C2 C3 H3A 120.3 . . ?
C4 C3 H3A 120.3 . . ?
C3 C4 C5 118.4(7) . . ?
C3 C4 H4A 120.8 . . ?
C5 C4 H4A 120.8 . . ?
N1 C5 C4 121.9(6) . . ?
N1 C5 C6 114.4(4) . . ?
C4 C5 C6 123.6(6) . . ?
N2 C6 C5 114.9(4) . . ?
N2 C6 H6A 122.5 . . ?
C5 C6 H6A 122.5 . . ?
C8 C7 N2 106.8(4) . . ?
C8 C7 H7A 110.4 . . ?
N2 C7 H7A 110.4 . . ?
C8 C7 H7B 110.4 . . ?
N2 C7 H7B 110.4 . . ?
H7A C7 H7B 108.6 . . ?
C7 C8 N3 112.4(5) . . ?
C7 C8 H8A 109.1 . . ?
N3 C8 H8A 109.1 . . ?
C7 C8 H8B 109.1 . . ?
N3 C8 H8B 109.1 . . ?
H8A C8 H8B 107.9 . . ?
N3 C9 C10 108.0(4) . . ?
N3 C9 H9A 110.1 . . ?
C10 C9 H9A 110.1 . . ?
N3 C9 H9B 110.1 . . ?
C10 C9 H9B 110.1 . . ?
H9A C9 H9B 108.4 . . ?
N4 C10 C11 120.1(6) . . ?
N4 C10 C9 114.7(4) . . ?
C11 C10 C9 125.2(5) . . ?
C12 C11 C10 120.9(6) . . ?
C12 C11 H11A 119.5 . . ?
C10 C11 H11A 119.5 . . ?
C13 C12 C11 118.8(6) . . ?
C13 C12 H12A 120.6 . . ?
C11 C12 H12A 120.6 . . ?
C12 C13 C14 120.2(7) . . ?
C12 C13 H13A 119.9 . . ?
C14 C13 H13A 119.9 . . ?
N4 C14 C13 121.8(6) . . ?
N4 C14 H14A 119.1 . . ?
C13 C14 H14A 119.1 . . ?
C16 C15 N3 110.9(4) . . ?
C16 C15 H15A 109.5 . . ?
N3 C15 H15A 109.5 . . ?
C16 C15 H15B 109.5 . . ?
N3 C15 H15B 109.5 . . ?
H15A C15 H15B 108.0 . . ?
N5 C16 C17 120.2(6) . . ?
N5 C16 C15 116.2(5) . . ?
C17 C16 C15 123.5(6) . . ?
C18 C17 C16 119.3(6) . . ?
C18 C17 H17A 120.3 . . ?
C16 C17 H17A 120.3 . . ?
C17 C18 C19 119.9(5) . . ?
C17 C18 H18A 120.0 . . ?
C19 C18 H18A 120.0 . . ?
C18 C19 C20 119.1(6) . . ?
C18 C19 H19A 120.4 . . ?
C20 C19 H19A 120.4 . . ?
N5 C20 C19 121.9(6) . . ?
N5 C20 H20A 119.0 . . ?
C19 C20 H20A 119.0 . . ?
O5 Cl1 O4 125.6(8) . . ?
O5 Cl1 O3 108.5(6) . . ?
O4 Cl1 O3 105.2(7) . . ?
O5 Cl1 O2 110.9(7) . . ?
O4 Cl1 O2 102.8(5) . . ?
O3 Cl1 O2 101.1(6) . . ?
O9 Cl2 O8 126.2(8) . . ?
O9 Cl2 O7 121.0(9) . . ?
O8 Cl2 O7 112.0(6) . . ?
O9 Cl2 O6A 85.6(8) . . ?
O8 Cl2 O6A 77.4(9) . . ?
O7 Cl2 O6A 99.0(6) . . ?
O9 Cl2 O6 93.8(9) . . ?
O8 Cl2 O6 91.7(8) . . ?
O7 Cl2 O6 93.5(7) . . ?
O6A Cl2 O6 165.8(8) . . ?
Cl2 O6A O8 49.8(5) . . ?
Cl2 O8 O6A 52.8(7) . . ?

loop_
_geom_bond_atom_site_label_1
_geom_bond_atom_site_label_2
_geom_bond_distance
_geom_bond_site_symmetry_2
_geom_bond_publ_flag
Mn1 N6 1.649(4) . ?
Mn1 N2 1.985(4) . ?
Mn1 N5 1.999(4) . ?
Mn1 N1 2.007(4) . ?
Mn1 N4 2.014(4) . ?
Mn1 N3 2.028(4) . ?
O1 N6 1.167(6) . ?
N1 C1 1.341(7) . ?
N1 C5 1.360(6) . ?
N2 C6 1.274(6) . ?
N2 C7 1.462(7) . ?
N3 C9 1.484(8) . ?
N3 C15 1.496(7) . ?
N3 C8 1.517(6) . ?
N4 C14 1.332(7) . ?
N4 C10 1.348(6) . ?
N5 C20 1.344(7) . ?
N5 C16 1.363(6) . ?
C1 C2 1.420(9) . ?
C1 H1A 0.9400 . ?
C2 C3 1.344(12) . ?
C2 H2A 0.9400 . ?
C3 C4 1.370(12) . ?
C3 H3A 0.9400 . ?
C4 C5 1.401(7) . ?
C4 H4A 0.9400 . ?
C5 C6 1.426(8) . ?
C6 H6A 0.9400 . ?
C7 C8 1.449(9) . ?
C7 H7A 0.9800 . ?
C7 H7B 0.9800 . ?
C8 H8A 0.9800 . ?
C8 H8B 0.9800 . ?
C9 C10 1.514(8) . ?
C9 H9A 0.9800 . ?
C9 H9B 0.9800 . ?
C10 C11 1.392(8) . ?
C11 C12 1.360(10) . ?
C11 H11A 0.9400 . ?
C12 C13 1.313(11) . ?
C12 H12A 0.9400 . ?
C13 C14 1.404(9) . ?
C13 H13A 0.9400 . ?
C14 H14A 0.9400 . ?
C15 C16 1.457(9) . ?
C15 H15A 0.9800 . ?
C15 H15B 0.9800 . ?
C16 C17 1.398(8) . ?
C17 C18 1.376(11) . ?
C17 H17A 0.9400 . ?
C18 C19 1.370(10) . ?
C18 H18A 0.9400 . ?
C19 C20 1.381(8) . ?
C19 H19A 0.9400 . ?
C20 H20A 0.9400 . ?
Cl1 O5 1.315(7) . ?
Cl1 O4 1.379(6) . ?
Cl1 O3 1.395(7) . ?
Cl1 O2 1.450(7) . ?
Cl2 O9 1.323(9) . ?
Cl2 O8 1.351(8) . ?
Cl2 O7 1.396(8) . ?
Cl2 O6A 1.410(11) . ?
Cl2 O6 1.438(11) . ?
O6A O8 1.726(19) . ?

loop_
_geom_torsion_atom_site_label_1
_geom_torsion_atom_site_label_2
_geom_torsion_atom_site_label_3
_geom_torsion_atom_site_label_4
_geom_torsion
_geom_torsion_site_symmetry_1
_geom_torsion_site_symmetry_2
_geom_torsion_site_symmetry_3
_geom_torsion_site_symmetry_4
_geom_torsion_publ_flag
N6 Mn1 N1 C1 3.3(4) . . . . ?
N2 Mn1 N1 C1 -175.4(4) . . . . ?
N5 Mn1 N1 C1 -91.1(4) . . . . ?
N4 Mn1 N1 C1 96.4(4) . . . . ?
N3 Mn1 N1 C1 178.4(5) . . . . ?
N6 Mn1 N1 C5 -175.8(3) . . . . ?
N2 Mn1 N1 C5 5.5(3) . . . . ?
N5 Mn1 N1 C5 89.8(3) . . . . ?
N4 Mn1 N1 C5 -82.6(3) . . . . ?
N3 Mn1 N1 C5 -0.7(7) . . . . ?
N6 Mn1 N2 C6 -23(3) . . . . ?
N5 Mn1 N2 C6 -104.2(4) . . . . ?
N1 Mn1 N2 C6 -5.5(4) . . . . ?
N4 Mn1 N2 C6 91.8(4) . . . . ?
N3 Mn1 N2 C6 172.4(4) . . . . ?
N6 Mn1 N2 C7 152(3) . . . . ?
N5 Mn1 N2 C7 71.2(4) . . . . ?
N1 Mn1 N2 C7 170.0(4) . . . . ?
N4 Mn1 N2 C7 -92.7(4) . . . . ?
N3 Mn1 N2 C7 -12.1(4) . . . . ?
N6 Mn1 N3 C9 55.0(3) . . . . ?
N2 Mn1 N3 C9 -126.1(3) . . . . ?
N5 Mn1 N3 C9 147.0(3) . . . . ?
N1 Mn1 N3 C9 -120.0(5) . . . . ?
N4 Mn1 N3 C9 -35.2(3) . . . . ?
N6 Mn1 N3 C15 -66.2(4) . . . . ?
N2 Mn1 N3 C15 112.7(4) . . . . ?
N5 Mn1 N3 C15 25.8(4) . . . . ?
N1 Mn1 N3 C15 118.8(5) . . . . ?
N4 Mn1 N3 C15 -156.4(4) . . . . ?
N6 Mn1 N3 C8 170.8(4) . . . . ?
N2 Mn1 N3 C8 -10.3(4) . . . . ?
N5 Mn1 N3 C8 -97.2(4) . . . . ?
N1 Mn1 N3 C8 -4.2(7) . . . . ?
N4 Mn1 N3 C8 80.6(4) . . . . ?
N6 Mn1 N4 C14 96.1(5) . . . . ?
N2 Mn1 N4 C14 -80.1(5) . . . . ?
N5 Mn1 N4 C14 -154.6(6) . . . . ?
N1 Mn1 N4 C14 -1.7(5) . . . . ?
N3 Mn1 N4 C14 -162.1(5) . . . . ?
N6 Mn1 N4 C10 -80.1(4) . . . . ?
N2 Mn1 N4 C10 103.7(3) . . . . ?
N5 Mn1 N4 C10 29.3(7) . . . . ?
N1 Mn1 N4 C10 -177.9(3) . . . . ?
N3 Mn1 N4 C10 21.7(3) . . . . ?
N6 Mn1 N5 C20 -91.3(4) . . . . ?
N2 Mn1 N5 C20 84.5(4) . . . . ?
N1 Mn1 N5 C20 6.7(4) . . . . ?
N4 Mn1 N5 C20 159.5(5) . . . . ?
N3 Mn1 N5 C20 167.0(4) . . . . ?
N6 Mn1 N5 C16 88.5(3) . . . . ?
N2 Mn1 N5 C16 -95.6(3) . . . . ?
N1 Mn1 N5 C16 -173.4(3) . . . . ?
N4 Mn1 N5 C16 -20.7(7) . . . . ?
N3 Mn1 N5 C16 -13.2(3) . . . . ?
N2 Mn1 N6 O1 26(12) . . . . ?
N5 Mn1 N6 O1 107(10) . . . . ?
N1 Mn1 N6 O1 9(10) . . . . ?
N4 Mn1 N6 O1 -89(10) . . . . ?
N3 Mn1 N6 O1 -170(10) . . . . ?
C5 N1 C1 C2 -1.3(8) . . . . ?
Mn1 N1 C1 C2 179.7(5) . . . . ?
N1 C1 C2 C3 3.9(10) . . . . ?
C1 C2 C3 C4 -3.4(11) . . . . ?
C2 C3 C4 C5 0.4(9) . . . . ?
C1 N1 C5 C4 -1.6(7) . . . . ?
Mn1 N1 C5 C4 177.5(4) . . . . ?
C1 N1 C5 C6 175.8(4) . . . . ?
Mn1 N1 C5 C6 -5.0(5) . . . . ?
C3 C4 C5 N1 2.2(8) . . . . ?
C3 C4 C5 C6 -175.1(5) . . . . ?
C7 N2 C6 C5 -170.6(5) . . . . ?
Mn1 N2 C6 C5 4.3(6) . . . . ?
N1 C5 C6 N2 0.6(6) . . . . ?
C4 C5 C6 N2 178.0(5) . . . . ?
C6 N2 C7 C8 -152.9(5) . . . . ?
Mn1 N2 C7 C8 32.0(6) . . . . ?
N2 C7 C8 N3 -40.4(7) . . . . ?
C9 N3 C8 C7 146.6(5) . . . . ?
C15 N3 C8 C7 -87.0(6) . . . . ?
Mn1 N3 C8 C7 31.7(6) . . . . ?
C15 N3 C9 C10 159.0(4) . . . . ?
C8 N3 C9 C10 -74.6(5) . . . . ?
Mn1 N3 C9 C10 42.4(5) . . . . ?
C14 N4 C10 C11 -0.9(8) . . . . ?
Mn1 N4 C10 C11 175.7(4) . . . . ?
C14 N4 C10 C9 -179.0(5) . . . . ?
Mn1 N4 C10 C9 -2.4(6) . . . . ?
N3 C9 C10 N4 -27.1(6) . . . . ?
N3 C9 C10 C11 154.8(5) . . . . ?
N4 C10 C11 C12 0.8(9) . . . . ?
C9 C10 C11 C12 178.7(6) . . . . ?
C10 C11 C12 C13 0.7(11) . . . . ?
C11 C12 C13 C14 -2.0(11) . . . . ?
C10 N4 C14 C13 -0.4(9) . . . . ?
Mn1 N4 C14 C13 -176.5(5) . . . . ?
C12 C13 C14 N4 1.9(11) . . . . ?
C9 N3 C15 C16 -150.9(5) . . . . ?
C8 N3 C15 C16 85.9(6) . . . . ?
Mn1 N3 C15 C16 -34.5(6) . . . . ?
C20 N5 C16 C17 -1.4(6) . . . . ?
Mn1 N5 C16 C17 178.7(4) . . . . ?
C20 N5 C16 C15 176.0(5) . . . . ?
Mn1 N5 C16 C15 -3.9(5) . . . . ?
N3 C15 C16 N5 26.3(7) . . . . ?
N3 C15 C16 C17 -156.5(5) . . . . ?
N5 C16 C17 C18 0.5(7) . . . . ?
C15 C16 C17 C18 -176.6(5) . . . . ?
C16 C17 C18 C19 0.9(8) . . . . ?
C17 C18 C19 C20 -1.5(9) . . . . ?
C16 N5 C20 C19 0.8(7) . . . . ?
Mn1 N5 C20 C19 -179.3(4) . . . . ?
C18 C19 C20 N5 0.6(9) . . . . ?
O9 Cl2 O6A O8 -128.6(9) . . . . ?
O7 Cl2 O6A O8 110.7(6) . . . . ?
O6 Cl2 O6A O8 -41(3) . . . . ?
O9 Cl2 O8 O6A 74.8(11) . . . . ?
O7 Cl2 O8 O6A -94.7(8) . . . . ?
O6 Cl2 O8 O6A 170.8(7) . . . . ?
